data_4330630
loop_
_publ_author_name
'Sara A. Turner'
'Zachary D. Remillard'
'Desire T. Gijima'
'Emily Gao'
'Robert D. Pike'
'Christopher Goh'

_publ_section_title
;
 Syntheses and Structures of Closely Related Copper(I) Complexes of
 Tridentate (2-Pyridylmethyl)imine and (2-Pyridylmethyl)amine Ligands and
 Their Use in Mediating Atom Transfer Radical Polymerizations
;
_journal_name_full 'Inorganic Chemistry'
_journal_page_first 10762
_journal_page_last 10773
_journal_paper_doi 10.1021/ic3011585
_journal_volume 51
_journal_year 2012
_chemical_formula_sum 'C20 H30 Br2 Cu2 N6'
_chemical_formula_weight 641.40
_chemical_name_systematic
; 
 ? 
;
_space_group_IT_number 15
_symmetry_cell_setting monoclinic
_symmetry_space_group_name_Hall '-C 2yc'
_symmetry_space_group_name_H-M 'C 1 2/c 1'
_atom_sites_solution_hydrogens geom
_atom_sites_solution_primary direct
_atom_sites_solution_secondary difmap
_audit_creation_method SHELXL-97
_cell_angle_alpha 90.00
_cell_angle_beta 126.285(2)
_cell_angle_gamma 90.00
_cell_formula_units_Z 4
_cell_length_a 19.1999(10)
_cell_length_b 10.8924(6)
_cell_length_c 14.1410(8)
_cell_measurement_reflns_used 8333
_cell_measurement_temperature 100(2)
_cell_measurement_theta_max 68.25
_cell_measurement_theta_min 4.97
_cell_volume 2383.9(2)
_computing_cell_refinement 'SAINTPLUS (Bruker AXS, 2004)'
_computing_data_collection 'APEX2 (Bruker AXS, 2004)'
_computing_data_reduction SAINTPLUS
_computing_molecular_graphics 'ORTEP3 (Farrugia, 1997)'
_computing_publication_material 'SHELXL97 (Sheldrick, 1997)'
_computing_structure_refinement 'XSHELL (Bruker, 2004)'
_computing_structure_solution 'SHELXS97 (Sheldrick, 1997)'
_diffrn_ambient_temperature 100(2)
_diffrn_measured_fraction_theta_full 0.975
_diffrn_measured_fraction_theta_max 0.975
_diffrn_measurement_device_type 'Bruker SMART APEX II CCD'
_diffrn_measurement_method '\w and \y'
_diffrn_radiation_monochromator graphite
_diffrn_radiation_source 'fine-focus sealed tube'
_diffrn_radiation_type CuK\a
_diffrn_radiation_wavelength 1.54178
_diffrn_reflns_av_R_equivalents 0.0333
_diffrn_reflns_av_sigmaI/netI 0.0195
_diffrn_reflns_limit_h_max 22
_diffrn_reflns_limit_h_min -22
_diffrn_reflns_limit_k_max 12
_diffrn_reflns_limit_k_min -10
_diffrn_reflns_limit_l_max 16
_diffrn_reflns_limit_l_min -16
_diffrn_reflns_number 12895
_diffrn_reflns_theta_full 66.98
_diffrn_reflns_theta_max 66.98
_diffrn_reflns_theta_min 4.96
_diffrn_standards_number 0
_exptl_absorpt_coefficient_mu 6.275
_exptl_absorpt_correction_T_max 0.7919
_exptl_absorpt_correction_T_min 0.3470
_exptl_absorpt_correction_type numerical
_exptl_absorpt_process_details 'SADABS (Sheldrick, 2004)'
_exptl_crystal_colour red
_exptl_crystal_density_diffrn 1.787
_exptl_crystal_description prism
_exptl_crystal_F_000 1280
_exptl_crystal_size_max 0.21
_exptl_crystal_size_mid 0.10
_exptl_crystal_size_min 0.04
_refine_diff_density_max 0.329
_refine_diff_density_min -0.387
_refine_diff_density_rms 0.058
_refine_ls_extinction_method none
_refine_ls_goodness_of_fit_ref 1.014
_refine_ls_hydrogen_treatment constr
_refine_ls_matrix_type full
_refine_ls_number_parameters 138
_refine_ls_number_reflns 2067
_refine_ls_number_restraints 0
_refine_ls_restrained_S_all 1.014
_refine_ls_R_factor_all 0.0202
_refine_ls_R_factor_gt 0.0188
_refine_ls_shift/su_max 0.001
_refine_ls_shift/su_mean 0.000
_refine_ls_structure_factor_coef Fsqd
_refine_ls_weighting_details 'calc w=1/[\s^2^(Fo^2^)+(0.0276P)^2^+3.4120P] where P=(Fo^2^+2Fc^2^)/3'
_refine_ls_weighting_scheme calc
_refine_ls_wR_factor_gt 0.0502
_refine_ls_wR_factor_ref 0.0510
_reflns_number_gt 1975
_reflns_number_total 2067
_reflns_threshold_expression >2sigma(I)
_cod_data_source_file ic3011585_si_001_1.cif
_cod_data_source_block Complex1_c2onc
_cod_database_code 4330630

loop_
_symmetry_equiv_pos_as_xyz
'x, y, z'
'-x, y, -z+1/2'
'x+1/2, y+1/2, z'
'-x+1/2, y+1/2, -z+1/2'
'-x, -y, -z'
'x, -y, z-1/2'
'-x+1/2, -y+1/2, -z'
'x+1/2, -y+1/2, z-1/2'

loop_
_atom_site_label
_atom_site_type_symbol
_atom_site_fract_x
_atom_site_fract_y
_atom_site_fract_z
_atom_site_U_iso_or_equiv
_atom_site_adp_type
_atom_site_occupancy
_atom_site_symmetry_multiplicity
_atom_site_calc_flag
_atom_site_refinement_flags
Br1 Br 0.336739(12) 0.205682(17) 0.232663(16) 0.01972(8) Uani 1 1 d .
Cu1 Cu 0.409715(17) 0.19214(2) 0.43948(2) 0.01601(9) Uani 1 1 d .
N1 N 0.41720(9) 0.36463(14) 0.51057(13) 0.0150(3) Uani 1 1 d .
N2 N 0.54130(10) 0.20031(13) 0.57071(13) 0.0139(3) Uani 1 1 d .
N3 N 0.35761(9) 0.05465(14) 0.48595(13) 0.0141(3) Uani 1 1 d .
C1 C 0.35671(11) 0.45123(17) 0.47346(16) 0.0166(4) Uani 1 1 d .
H1 H 0.2985 0.4313 0.4119 0.020 Uiso 1 1 calc R
C2 C 0.37491(12) 0.56878(17) 0.52050(16) 0.0177(4) Uani 1 1 d .
H2 H 0.3300 0.6273 0.4922 0.021 Uiso 1 1 calc R
C3 C 0.45939(12) 0.59911(17) 0.60912(15) 0.0173(4) Uani 1 1 d .
H3 H 0.4736 0.6789 0.6427 0.021 Uiso 1 1 calc R
C4 C 0.52335(11) 0.51078(17) 0.64840(15) 0.0157(4) Uani 1 1 d .
H4 H 0.5820 0.5292 0.7093 0.019 Uiso 1 1 calc R
C5 C 0.50000(11) 0.39548(16) 0.59719(15) 0.0141(3) Uani 1 1 d .
C6 C 0.56441(12) 0.30019(15) 0.62902(16) 0.0147(4) Uani 1 1 d .
H6 H 0.6232 0.3128 0.6929 0.018 Uiso 1 1 calc R
C7 C 0.60837(11) 0.10891(16) 0.60451(15) 0.0154(4) Uani 1 1 d .
H7A H 0.6022 0.0383 0.6431 0.018 Uiso 1 1 calc R
H7B H 0.6662 0.1456 0.6609 0.018 Uiso 1 1 calc R
C8 C 0.40033(11) -0.06537(16) 0.50462(16) 0.0157(4) Uani 1 1 d .
H8A H 0.3743 -0.1273 0.5264 0.019 Uiso 1 1 calc R
H8B H 0.4624 -0.0582 0.5706 0.019 Uiso 1 1 calc R
C9 C 0.26370(11) 0.04282(17) 0.39522(16) 0.0182(4) Uani 1 1 d .
H9A H 0.2522 0.0307 0.3185 0.027 Uiso 1 1 calc R
H9B H 0.2347 0.1177 0.3936 0.027 Uiso 1 1 calc R
H9C H 0.2418 -0.0278 0.4134 0.027 Uiso 1 1 calc R
C10 C 0.37328(12) 0.09116(18) 0.59774(16) 0.0201(4) Uani 1 1 d .
H10A H 0.3524 0.0265 0.6234 0.030 Uiso 1 1 calc R
H10B H 0.3425 0.1678 0.5864 0.030 Uiso 1 1 calc R
H10C H 0.4354 0.1034 0.6575 0.030 Uiso 1 1 calc R

loop_
_atom_site_aniso_label
_atom_site_aniso_U_11
_atom_site_aniso_U_22
_atom_site_aniso_U_33
_atom_site_aniso_U_23
_atom_site_aniso_U_13
_atom_site_aniso_U_12
Br1 0.02011(13) 0.01723(13) 0.01501(12) -0.00069(6) 0.00665(10) -0.00182(7)
Cu1 0.01299(16) 0.01398(16) 0.01648(16) -0.00154(9) 0.00621(13) -0.00208(9)
N1 0.0133(7) 0.0158(8) 0.0162(7) -0.0006(6) 0.0088(6) -0.0013(6)
N2 0.0111(8) 0.0139(8) 0.0154(8) 0.0016(5) 0.0071(6) 0.0009(5)
N3 0.0109(7) 0.0137(8) 0.0153(7) 0.0007(6) 0.0064(6) 0.0009(5)
C1 0.0122(9) 0.0189(10) 0.0183(9) 0.0019(7) 0.0087(7) 0.0005(7)
C2 0.0186(10) 0.0175(10) 0.0219(9) 0.0045(7) 0.0146(8) 0.0039(7)
C3 0.0240(10) 0.0144(9) 0.0166(9) -0.0007(7) 0.0138(8) -0.0013(7)
C4 0.0158(9) 0.0177(9) 0.0119(8) 0.0001(7) 0.0073(7) -0.0010(7)
C5 0.0147(9) 0.0165(9) 0.0125(8) 0.0018(6) 0.0088(7) -0.0001(7)
C6 0.0126(9) 0.0163(9) 0.0131(9) 0.0005(6) 0.0064(7) -0.0010(6)
C7 0.0109(9) 0.0141(9) 0.0172(9) 0.0012(7) 0.0062(7) 0.0019(7)
C8 0.0133(9) 0.0132(9) 0.0194(9) 0.0026(7) 0.0089(7) 0.0016(7)
C9 0.0105(9) 0.0200(10) 0.0213(9) -0.0003(7) 0.0080(8) 0.0012(7)
C10 0.0217(10) 0.0218(10) 0.0178(9) 0.0001(7) 0.0122(8) 0.0023(7)

loop_
_atom_type_symbol
_atom_type_description
_atom_type_scat_dispersion_real
_atom_type_scat_dispersion_imag
_atom_type_scat_source
C C 0.0181 0.0091 'International Tables Vol C Tables 4.2.6.8 and 6.1.1.4'
H H 0.0000 0.0000 'International Tables Vol C Tables 4.2.6.8 and 6.1.1.4'
N N 0.0311 0.0180 'International Tables Vol C Tables 4.2.6.8 and 6.1.1.4'
Cu Cu -1.9646 0.5888 'International Tables Vol C Tables 4.2.6.8 and 6.1.1.4'
Br Br -0.6763 1.2805 'International Tables Vol C Tables 4.2.6.8 and 6.1.1.4'

loop_
_geom_angle_atom_site_label_1
_geom_angle_atom_site_label_2
_geom_angle_atom_site_label_3
_geom_angle
_geom_angle_site_symmetry_1
_geom_angle_site_symmetry_3
N2 Cu1 N1 80.25(6) . .
N2 Cu1 N3 107.66(6) . .
N1 Cu1 N3 113.42(6) . .
N2 Cu1 Br1 128.04(4) . .
N1 Cu1 Br1 110.89(4) . .
N3 Cu1 Br1 112.52(4) . .
C1 N1 C5 117.46(15) . .
C1 N1 Cu1 130.27(12) . .
C5 N1 Cu1 111.51(11) . .
C6 N2 C7 117.77(15) . .
C6 N2 Cu1 112.91(12) . .
C7 N2 Cu1 129.32(11) . .
C9 N3 C10 108.92(14) . .
C9 N3 C8 109.93(14) . .
C10 N3 C8 107.82(14) . .
C9 N3 Cu1 110.60(11) . .
C10 N3 Cu1 107.94(11) . .
C8 N3 Cu1 111.54(10) . .
N1 C1 C2 123.21(17) . .
N1 C1 H1 118.4 . .
C2 C1 H1 118.4 . .
C3 C2 C1 118.88(17) . .
C3 C2 H2 120.6 . .
C1 C2 H2 120.6 . .
C2 C3 C4 118.85(17) . .
C2 C3 H3 120.6 . .
C4 C3 H3 120.6 . .
C5 C4 C3 118.84(17) . .
C5 C4 H4 120.6 . .
C3 C4 H4 120.6 . .
N1 C5 C4 122.75(16) . .
N1 C5 C6 115.28(15) . .
C4 C5 C6 121.88(16) . .
N2 C6 C5 119.85(16) . .
N2 C6 H6 120.1 . .
C5 C6 H6 120.1 . .
N2 C7 C8 109.39(14) . 5_656
N2 C7 H7A 109.8 . .
C8 C7 H7A 109.8 5_656 .
N2 C7 H7B 109.8 . .
C8 C7 H7B 109.8 5_656 .
H7A C7 H7B 108.2 . .
N3 C8 C7 112.10(14) . 5_656
N3 C8 H8A 109.2 . .
C7 C8 H8A 109.2 5_656 .
N3 C8 H8B 109.2 . .
C7 C8 H8B 109.2 5_656 .
H8A C8 H8B 107.9 . .
N3 C9 H9A 109.5 . .
N3 C9 H9B 109.5 . .
H9A C9 H9B 109.5 . .
N3 C9 H9C 109.5 . .
H9A C9 H9C 109.5 . .
H9B C9 H9C 109.5 . .
N3 C10 H10A 109.5 . .
N3 C10 H10B 109.5 . .
H10A C10 H10B 109.5 . .
N3 C10 H10C 109.5 . .
H10A C10 H10C 109.5 . .
H10B C10 H10C 109.5 . .

loop_
_geom_bond_atom_site_label_1
_geom_bond_atom_site_label_2
_geom_bond_distance
_geom_bond_site_symmetry_2
Br1 Cu1 2.3850(4) .
Cu1 N2 2.0700(15) .
Cu1 N1 2.0953(15) .
Cu1 N3 2.1104(15) .
N1 C1 1.339(2) .
N1 C5 1.355(2) .
N2 C6 1.276(2) .
N2 C7 1.466(2) .
N3 C9 1.475(2) .
N3 C10 1.478(2) .
N3 C8 1.482(2) .
C1 C2 1.389(3) .
C1 H1 0.9500 .
C2 C3 1.380(3) .
C2 H2 0.9500 .
C3 C4 1.391(3) .
C3 H3 0.9500 .
C4 C5 1.385(3) .
C4 H4 0.9500 .
C5 C6 1.466(2) .
C6 H6 0.9500 .
C7 C8 1.526(2) 5_656
C7 H7A 0.9900 .
C7 H7B 0.9900 .
C8 C7 1.526(2) 5_656
C8 H8A 0.9900 .
C8 H8B 0.9900 .
C9 H9A 0.9800 .
C9 H9B 0.9800 .
C9 H9C 0.9800 .
C10 H10A 0.9800 .
C10 H10B 0.9800 .
C10 H10C 0.9800 .

loop_
_geom_torsion_atom_site_label_1
_geom_torsion_atom_site_label_2
_geom_torsion_atom_site_label_3
_geom_torsion_atom_site_label_4
_geom_torsion
_geom_torsion_site_symmetry_4
N2 Cu1 N1 C1 172.76(16) .
N3 Cu1 N1 C1 -82.11(16) .
Br1 Cu1 N1 C1 45.63(16) .
N2 Cu1 N1 C5 3.14(11) .
N3 Cu1 N1 C5 108.27(12) .
Br1 Cu1 N1 C5 -123.99(11) .
N1 Cu1 N2 C6 -0.71(12) .
N3 Cu1 N2 C6 -112.34(13) .
Br1 Cu1 N2 C6 108.25(12) .
N1 Cu1 N2 C7 178.57(15) .
N3 Cu1 N2 C7 66.94(15) .
Br1 Cu1 N2 C7 -72.48(15) .
N2 Cu1 N3 C9 -179.38(11) .
N1 Cu1 N3 C9 93.82(12) .
Br1 Cu1 N3 C9 -33.07(12) .
N2 Cu1 N3 C10 61.55(12) .
N1 Cu1 N3 C10 -25.24(12) .
Br1 Cu1 N3 C10 -152.13(10) .
N2 Cu1 N3 C8 -56.72(12) .
N1 Cu1 N3 C8 -143.51(11) .
Br1 Cu1 N3 C8 89.60(11) .
C5 N1 C1 C2 -1.0(2) .
Cu1 N1 C1 C2 -170.06(13) .
N1 C1 C2 C3 0.6(3) .
C1 C2 C3 C4 -0.1(3) .
C2 C3 C4 C5 0.0(2) .
C1 N1 C5 C4 0.8(2) .
Cu1 N1 C5 C4 171.90(13) .
C1 N1 C5 C6 -175.98(15) .
Cu1 N1 C5 C6 -4.90(18) .
C3 C4 C5 N1 -0.4(3) .
C3 C4 C5 C6 176.23(16) .
C7 N2 C6 C5 178.83(15) .
Cu1 N2 C6 C5 -1.8(2) .
N1 C5 C6 N2 4.7(2) .
C4 C5 C6 N2 -172.11(17) .
C6 N2 C7 C8 -131.40(16) 5_656
Cu1 N2 C7 C8 49.35(19) 5_656
C9 N3 C8 C7 64.07(18) 5_656
C10 N3 C8 C7 -177.33(14) 5_656
Cu1 N3 C8 C7 -58.98(16) 5_656
